data_7218928
loop_
_publ_author_name
'Gong, Yun'
'Zhang, Pan'
'Jiang, Penggang'
'Lin, Jianhua'

_publ_section_title
;
 Metal(ii) complex based on 5-[4-(1H-imidazol-1-yl)phenyl]-2H-tetrazole:
 the effect of the ligand on the electrodes in a lead-acid battery
;
_journal_issue 5
_journal_name_full CrystEngComm
_journal_page_first 1056
_journal_paper_doi 10.1039/C4CE01963F
_journal_volume 17
_journal_year 2015
_chemical_formula_sum 'C20 H16 N12 O Pb'
_chemical_formula_weight 647.64
_chemical_name_systematic
; 
 ? 
;
_space_group_IT_number 2
_symmetry_cell_setting triclinic
_symmetry_space_group_name_Hall '-P 1'
_symmetry_space_group_name_H-M 'P -1'
_atom_sites_solution_hydrogens geom
_atom_sites_solution_primary direct
_atom_sites_solution_secondary difmap
_audit_creation_method SHELXL-97
_audit_update_record
;
2014-03-03 deposited with the CCDC.
2014-11-26 downloaded from the CCDC.
;
_cell_angle_alpha 66.1160(10)
_cell_angle_beta 71.702(2)
_cell_angle_gamma 68.8200(10)
_cell_formula_units_Z 4
_cell_length_a 10.7700(11)
_cell_length_b 14.5781(14)
_cell_length_c 15.7165(18)
_cell_measurement_reflns_used 4451
_cell_measurement_temperature 298(2)
_cell_measurement_theta_max 28.312
_cell_measurement_theta_min 2.279
_cell_volume 2062.8(4)
_computing_cell_refinement 'SAINT (Siemens, 1996)'
_computing_data_collection 'SMART (Siemens, 1996)'
_computing_data_reduction 'SAINT (Siemens, 1996)'
_computing_molecular_graphics 'SHELXTL (Sheldrick, 1997)'
_computing_publication_material 'publCIF (Westrip, 2010)'
_computing_structure_refinement 'SHELXL97 (Sheldrick, 2008)'
_computing_structure_solution 'SHELXS97 (Sheldrick, 2008)'
_diffrn_ambient_temperature 298(2)
_diffrn_measured_fraction_theta_full 0.978
_diffrn_measured_fraction_theta_max 0.978
_diffrn_measurement_device_type 'SuperNova, Dual, Cu at zero, Atlas'
_diffrn_measurement_method '\w scans'
_diffrn_radiation_monochromator graphite
_diffrn_radiation_source 'SuperNova (Mo) X-ray Source'
_diffrn_radiation_type MoK\a
_diffrn_radiation_wavelength 0.71073
_diffrn_reflns_av_R_equivalents 0.0516
_diffrn_reflns_av_sigmaI/netI 0.1103
_diffrn_reflns_limit_h_max 12
_diffrn_reflns_limit_h_min -9
_diffrn_reflns_limit_k_max 17
_diffrn_reflns_limit_k_min -17
_diffrn_reflns_limit_l_max 18
_diffrn_reflns_limit_l_min -18
_diffrn_reflns_number 10239
_diffrn_reflns_theta_full 25.02
_diffrn_reflns_theta_max 25.02
_diffrn_reflns_theta_min 2.28
_exptl_absorpt_coefficient_mu 8.223
_exptl_absorpt_correction_T_max 0.23
_exptl_absorpt_correction_T_min 0.15
_exptl_absorpt_correction_type multi-scan
_exptl_absorpt_process_details 'SADABS (Sheldrick, 1996)'
_exptl_crystal_colour colorless
_exptl_crystal_density_diffrn 2.085
_exptl_crystal_density_method 'not measured'
_exptl_crystal_description block
_exptl_crystal_F_000 1240
_exptl_crystal_size_max 0.28
_exptl_crystal_size_mid 0.20
_exptl_crystal_size_min 0.18
_refine_diff_density_max 2.606
_refine_diff_density_min -3.310
_refine_diff_density_rms 0.273
_refine_ls_extinction_method none
_refine_ls_goodness_of_fit_ref 0.988
_refine_ls_hydrogen_treatment none
_refine_ls_matrix_type full
_refine_ls_number_parameters 613
_refine_ls_number_reflns 7123
_refine_ls_number_restraints 0
_refine_ls_restrained_S_all 0.988
_refine_ls_R_factor_all 0.0775
_refine_ls_R_factor_gt 0.0591
_refine_ls_shift/su_max 0.001
_refine_ls_shift/su_mean 0.000
_refine_ls_structure_factor_coef Fsqd
_refine_ls_weighting_details 'calc w=1/[\s^2^(Fo^2^)+(0.0747P)^2^+0.0000P] where P=(Fo^2^+2Fc^2^)/3'
_refine_ls_weighting_scheme calc
_refine_ls_wR_factor_gt 0.1444
_refine_ls_wR_factor_ref 0.1565
_reflns_number_gt 5225
_reflns_number_total 7123
_reflns_threshold_expression >2sigma(I)
_cod_data_source_file c4ce01963f2.cif
_cod_data_source_block 120521d
_cod_depositor_comments 'Adding full bibliography for 7218928--7218930.cif.'
_cod_original_sg_symbol_H-M P-1
_cod_database_code 7218928

loop_
_symmetry_equiv_pos_as_xyz
'x, y, z'
'-x, -y, -z'

loop_
_atom_site_label
_atom_site_type_symbol
_atom_site_fract_x
_atom_site_fract_y
_atom_site_fract_z
_atom_site_U_iso_or_equiv
_atom_site_adp_type
_atom_site_occupancy
_atom_site_symmetry_multiplicity
_atom_site_calc_flag
_atom_site_refinement_flags
Pb1 Pb 0.43771(4) 0.60993(3) 0.11176(3) 0.03004(16) Uani 1 1 d .
Pb2 Pb 1.01901(4) 0.46716(3) 0.38539(3) 0.02860(16) Uani 1 1 d .
N1 N 0.5439(8) 0.8750(7) 0.1338(6) 0.0223(19) Uani 1 1 d .
N2 N 0.5366(9) 0.7227(7) 0.1463(7) 0.032(2) Uani 1 1 d .
N3 N 0.4297(9) 1.3630(7) 0.0908(7) 0.034(2) Uani 1 1 d .
N4 N 0.3454(11) 1.4517(8) 0.1020(7) 0.039(2) Uani 1 1 d .
N5 N 0.2208(10) 1.4436(8) 0.1295(7) 0.036(2) Uani 1 1 d .
N6 N 0.2192(9) 1.3494(8) 0.1315(7) 0.036(2) Uani 1 1 d .
N7 N 0.8192(8) 0.3383(7) 0.1131(6) 0.025(2) Uani 1 1 d .
N8 N 0.6671(9) 0.4873(7) 0.1173(7) 0.031(2) Uani 1 1 d .
N9 N 1.1691(9) -0.1261(8) 0.1001(7) 0.036(2) Uani 1 1 d .
N10 N 1.1811(10) -0.2281(8) 0.1270(7) 0.040(3) Uani 1 1 d .
N11 N 1.0631(10) -0.2473(8) 0.1715(7) 0.037(2) Uani 1 1 d .
N12 N 0.9691(9) -0.1587(7) 0.1779(7) 0.031(2) Uani 1 1 d .
N13 N 0.8965(8) 0.2231(6) 0.3577(6) 0.0214(19) Uani 1 1 d .
N14 N 0.9086(9) 0.3721(7) 0.3510(6) 0.030(2) Uani 1 1 d .
N15 N 1.2104(10) -0.2500(8) 0.3540(7) 0.041(3) Uani 1 1 d .
N16 N 1.2123(11) -0.3489(8) 0.3751(8) 0.049(3) Uani 1 1 d .
N17 N 1.0926(11) -0.3639(8) 0.4222(7) 0.042(3) Uani 1 1 d .
N18 N 1.0092(9) -0.2737(7) 0.4354(7) 0.035(2) Uani 1 1 d .
N19 N 0.6313(8) 0.7354(7) 0.4066(6) 0.024(2) Uani 1 1 d .
N20 N 0.7856(9) 0.5843(7) 0.4115(6) 0.029(2) Uani 1 1 d .
N21 N 0.4868(9) 1.2325(7) 0.3402(7) 0.031(2) Uani 1 1 d .
N22 N 0.3928(9) 1.3248(7) 0.3369(7) 0.033(2) Uani 1 1 d .
N23 N 0.2730(9) 1.3142(7) 0.3499(7) 0.036(2) Uani 1 1 d .
N24 N 0.2830(9) 1.2153(7) 0.3616(7) 0.029(2) Uani 1 1 d .
O1 O 0.4096(9) 0.5261(6) 0.2773(6) 0.057(3) Uani 1 1 d .
H1B H 0.3969 0.4667 0.2924 0.069 Uiso 1 1 d R
H1C H 0.3423 0.5626 0.3060 0.069 Uiso 1 1 d R
O2 O 1.0111(8) 0.5679(6) 0.2219(6) 0.050(2) Uani 1 1 d .
H2B H 1.0754 0.5370 0.1868 0.060 Uiso 1 1 d R
H2C H 1.0224 0.6270 0.2099 0.060 Uiso 1 1 d R
C1 C 0.4985(11) 0.9843(8) 0.1198(7) 0.024(2) Uani 1 1 d .
C2 C 0.5842(11) 1.0358(9) 0.1196(8) 0.030(3) Uani 1 1 d .
H2 H 0.6741 1.0001 0.1247 0.036 Uiso 1 1 calc R
C3 C 0.5376(11) 1.1394(9) 0.1120(8) 0.029(3) Uani 1 1 d .
H3 H 0.5969 1.1731 0.1110 0.035 Uiso 1 1 calc R
C4 C 0.4035(10) 1.1945(8) 0.1060(7) 0.024(2) Uani 1 1 d .
C5 C 0.3178(10) 1.1448(8) 0.1031(7) 0.025(2) Uani 1 1 d .
H5 H 0.2284 1.1813 0.0971 0.030 Uiso 1 1 calc R
C6 C 0.3649(10) 1.0401(8) 0.1092(7) 0.023(2) Uani 1 1 d .
H6 H 0.3073 1.0074 0.1062 0.028 Uiso 1 1 calc R
C7 C 0.4752(11) 0.8205(9) 0.1218(8) 0.031(3) Uani 1 1 d .
H7 H 0.3947 0.8500 0.0991 0.037 Uiso 1 1 calc R
C8 C 0.6543(12) 0.7092(9) 0.1741(8) 0.036(3) Uani 1 1 d .
H8 H 0.7199 0.6467 0.1930 0.043 Uiso 1 1 calc R
C9 C 0.6557(12) 0.8045(9) 0.1684(8) 0.034(3) Uani 1 1 d .
H9 H 0.7206 0.8189 0.1849 0.041 Uiso 1 1 calc R
C10 C 0.3510(10) 1.3032(9) 0.1077(7) 0.026(2) Uani 1 1 d .
C11 C 0.8734(10) 0.2321(8) 0.1156(7) 0.023(2) Uani 1 1 d .
C12 C 0.9870(11) 0.2050(9) 0.0501(8) 0.029(3) Uani 1 1 d .
H12 H 1.0275 0.2555 0.0034 0.035 Uiso 1 1 calc R
C13 C 1.0407(10) 0.1005(8) 0.0548(7) 0.028(2) Uani 1 1 d .
H13 H 1.1180 0.0814 0.0115 0.034 Uiso 1 1 calc R
C14 C 0.9787(10) 0.0247(8) 0.1242(7) 0.025(2) Uani 1 1 d .
C15 C 0.8617(10) 0.0553(8) 0.1868(7) 0.025(2) Uani 1 1 d .
H15 H 0.8184 0.0058 0.2323 0.030 Uiso 1 1 calc R
C16 C 0.8088(10) 0.1584(8) 0.1823(7) 0.025(2) Uani 1 1 d .
H16 H 0.7296 0.1781 0.2240 0.030 Uiso 1 1 calc R
C17 C 0.6872(10) 0.3896(9) 0.1253(8) 0.029(3) Uani 1 1 d .
H17 H 0.6175 0.3597 0.1380 0.034 Uiso 1 1 calc R
C18 C 0.7965(11) 0.4985(9) 0.0962(8) 0.037(3) Uani 1 1 d .
H18 H 0.8161 0.5602 0.0843 0.044 Uiso 1 1 calc R
C19 C 0.8892(12) 0.4089(9) 0.0952(8) 0.035(3) Uani 1 1 d .
H19 H 0.9829 0.3964 0.0845 0.042 Uiso 1 1 calc R
C20 C 1.0376(11) -0.0855(9) 0.1334(8) 0.026(2) Uani 1 1 d .
C21 C 0.9404(10) 0.1160(8) 0.3665(7) 0.020(2) Uani 1 1 d .
C22 C 1.0590(10) 0.0802(8) 0.3087(7) 0.024(2) Uani 1 1 d .
H22 H 1.1070 0.1267 0.2633 0.029 Uiso 1 1 calc R
C23 C 1.1068(10) -0.0239(8) 0.3178(7) 0.025(2) Uani 1 1 d .
H23 H 1.1874 -0.0470 0.2787 0.030 Uiso 1 1 calc R
C24 C 1.0361(10) -0.0961(8) 0.3852(7) 0.024(2) Uani 1 1 d .
C25 C 0.9175(10) -0.0573(8) 0.4436(7) 0.025(2) Uani 1 1 d .
H25 H 0.8693 -0.1034 0.4895 0.030 Uiso 1 1 calc R
C26 C 0.8691(10) 0.0469(8) 0.4357(7) 0.021(2) Uani 1 1 d .
H26 H 0.7904 0.0704 0.4759 0.026 Uiso 1 1 calc R
C27 C 0.9771(11) 0.2769(9) 0.3551(8) 0.028(2) Uani 1 1 d .
H27 H 1.0693 0.2496 0.3561 0.034 Uiso 1 1 calc R
C28 C 0.7740(11) 0.3804(9) 0.3528(8) 0.031(3) Uani 1 1 d .
H28 H 0.7018 0.4399 0.3514 0.038 Uiso 1 1 calc R
C29 C 0.7658(10) 0.2891(8) 0.3569(7) 0.025(2) Uani 1 1 d .
H29 H 0.6886 0.2733 0.3588 0.030 Uiso 1 1 calc R
C30 C 1.0846(11) -0.2059(9) 0.3926(8) 0.027(2) Uani 1 1 d .
C31 C 0.5780(10) 0.8443(8) 0.3916(7) 0.023(2) Uani 1 1 d .
C32 C 0.6539(10) 0.8988(8) 0.3985(7) 0.025(2) Uani 1 1 d .
H32 H 0.7409 0.8647 0.4113 0.030 Uiso 1 1 calc R
C33 C 0.6016(10) 1.0033(8) 0.3865(7) 0.024(2) Uani 1 1 d .
H33 H 0.6527 1.0389 0.3928 0.029 Uiso 1 1 calc R
C34 C 0.4737(10) 1.0561(8) 0.3653(7) 0.023(2) Uani 1 1 d .
C35 C 0.3972(10) 1.0019(8) 0.3586(8) 0.028(2) Uani 1 1 d .
H35 H 0.3102 1.0365 0.3460 0.033 Uiso 1 1 calc R
C36 C 0.4488(10) 0.8959(8) 0.3706(7) 0.026(2) Uani 1 1 d .
H36 H 0.3977 0.8601 0.3646 0.032 Uiso 1 1 calc R
C37 C 0.7650(10) 0.6865(9) 0.3825(8) 0.028(2) Uani 1 1 d .
H37 H 0.8329 0.7206 0.3498 0.034 Uiso 1 1 calc R
C38 C 0.6613(11) 0.5683(9) 0.4575(8) 0.036(3) Uani 1 1 d .
H38 H 0.6446 0.5031 0.4874 0.043 Uiso 1 1 calc R
C39 C 0.5671(11) 0.6581(8) 0.4538(8) 0.032(3) Uani 1 1 d .
H39 H 0.4747 0.6667 0.4787 0.038 Uiso 1 1 calc R
C40 C 0.4164(10) 1.1672(8) 0.3561(7) 0.019(2) Uani 1 1 d .

loop_
_atom_site_aniso_label
_atom_site_aniso_U_11
_atom_site_aniso_U_22
_atom_site_aniso_U_33
_atom_site_aniso_U_23
_atom_site_aniso_U_13
_atom_site_aniso_U_12
Pb1 0.0235(2) 0.0134(3) 0.0492(3) -0.0154(2) -0.00213(18) 0.00114(19)
Pb2 0.0224(2) 0.0130(3) 0.0497(3) -0.0161(2) -0.00348(18) -0.00049(18)
N1 0.022(5) 0.014(5) 0.031(5) -0.009(4) -0.005(4) -0.003(4)
N2 0.032(5) 0.013(5) 0.046(6) -0.008(4) -0.011(4) 0.001(4)
N3 0.029(5) 0.020(6) 0.052(6) -0.020(5) -0.005(4) -0.002(5)
N4 0.046(6) 0.020(6) 0.048(6) -0.012(5) -0.012(5) -0.002(5)
N5 0.035(6) 0.024(6) 0.048(6) -0.022(5) -0.006(4) 0.001(5)
N6 0.030(5) 0.028(6) 0.046(6) -0.018(5) -0.001(4) -0.002(5)
N7 0.019(4) 0.019(5) 0.040(5) -0.013(4) -0.009(4) -0.001(4)
N8 0.025(5) 0.015(5) 0.049(6) -0.013(4) -0.012(4) 0.005(4)
N9 0.024(5) 0.024(6) 0.052(6) -0.015(5) -0.005(4) 0.001(4)
N10 0.038(6) 0.016(6) 0.058(6) -0.020(5) -0.002(5) 0.006(5)
N11 0.034(6) 0.023(6) 0.049(6) -0.015(5) -0.007(5) 0.001(5)
N12 0.029(5) 0.017(5) 0.046(6) -0.017(4) 0.001(4) -0.005(4)
N13 0.017(4) 0.012(5) 0.039(5) -0.011(4) -0.008(4) -0.002(4)
N14 0.030(5) 0.018(6) 0.040(5) -0.004(4) -0.014(4) -0.005(4)
N15 0.034(6) 0.017(6) 0.057(6) -0.011(5) -0.004(5) 0.005(5)
N16 0.045(7) 0.012(6) 0.066(7) -0.010(5) -0.007(5) 0.011(5)
N17 0.044(6) 0.023(6) 0.045(6) -0.007(5) -0.007(5) 0.001(5)
N18 0.035(5) 0.016(5) 0.053(6) -0.014(5) -0.005(4) -0.004(5)
N19 0.018(4) 0.014(5) 0.036(5) -0.010(4) -0.005(4) 0.005(4)
N20 0.021(5) 0.014(5) 0.046(5) -0.012(4) -0.007(4) 0.003(4)
N21 0.025(5) 0.015(5) 0.048(6) -0.010(4) -0.006(4) -0.001(4)
N22 0.028(5) 0.014(5) 0.052(6) -0.016(4) -0.002(4) 0.002(4)
N23 0.024(5) 0.016(5) 0.052(6) -0.010(5) -0.001(4) 0.004(4)
N24 0.021(5) 0.012(5) 0.051(6) -0.010(4) -0.008(4) 0.001(4)
O1 0.073(6) 0.012(5) 0.059(5) -0.012(4) 0.016(5) -0.006(5)
O2 0.060(6) 0.017(5) 0.056(5) -0.015(4) 0.019(4) -0.015(4)
C1 0.025(6) 0.014(6) 0.032(6) -0.009(5) -0.006(4) -0.002(5)
C2 0.021(5) 0.025(7) 0.041(6) -0.013(5) -0.005(5) -0.003(5)
C3 0.027(6) 0.017(6) 0.042(6) -0.010(5) -0.008(5) -0.003(5)
C4 0.021(5) 0.019(6) 0.031(6) -0.014(5) -0.003(4) 0.000(5)
C5 0.019(5) 0.022(6) 0.033(6) -0.012(5) -0.007(4) 0.001(5)
C6 0.023(5) 0.014(6) 0.032(6) -0.009(5) -0.006(4) -0.002(5)
C7 0.027(6) 0.016(7) 0.041(6) -0.003(5) -0.007(5) -0.004(5)
C8 0.037(7) 0.018(7) 0.046(7) -0.008(5) -0.017(5) 0.005(5)
C9 0.034(6) 0.021(7) 0.046(7) -0.013(5) -0.019(5) 0.006(5)
C10 0.024(6) 0.019(6) 0.036(6) -0.015(5) -0.004(4) 0.000(5)
C11 0.021(5) 0.014(6) 0.035(6) -0.013(5) -0.011(4) 0.002(5)
C12 0.027(6) 0.021(7) 0.037(6) -0.009(5) -0.006(5) -0.005(5)
C13 0.024(5) 0.022(6) 0.036(6) -0.013(5) -0.006(4) 0.001(5)
C14 0.019(5) 0.022(7) 0.035(6) -0.014(5) -0.008(4) 0.000(5)
C15 0.018(5) 0.019(6) 0.033(6) -0.005(5) -0.005(4) -0.002(5)
C16 0.018(5) 0.020(6) 0.032(6) -0.012(5) -0.002(4) 0.001(5)
C17 0.020(5) 0.023(7) 0.043(6) -0.010(5) -0.010(5) -0.003(5)
C18 0.033(6) 0.017(6) 0.047(7) -0.009(5) 0.003(5) -0.004(5)
C19 0.028(6) 0.021(7) 0.053(7) -0.010(6) -0.007(5) -0.004(5)
C20 0.026(6) 0.019(6) 0.038(6) -0.017(5) -0.008(5) -0.001(5)
C21 0.016(5) 0.010(6) 0.038(6) -0.008(4) -0.011(4) -0.003(4)
C22 0.018(5) 0.020(6) 0.035(6) -0.011(5) -0.003(4) -0.003(5)
C23 0.018(5) 0.019(6) 0.037(6) -0.015(5) -0.003(4) 0.000(5)
C24 0.020(5) 0.013(6) 0.040(6) -0.010(5) -0.008(4) -0.001(5)
C25 0.024(5) 0.016(6) 0.035(6) -0.008(5) 0.000(4) -0.009(5)
C26 0.019(5) 0.016(6) 0.030(5) -0.012(5) 0.000(4) -0.004(4)
C27 0.022(5) 0.017(6) 0.043(6) -0.012(5) -0.007(5) 0.000(5)
C28 0.020(5) 0.020(7) 0.047(7) -0.009(5) -0.009(5) 0.002(5)
C29 0.019(5) 0.018(6) 0.037(6) -0.012(5) -0.009(4) 0.001(5)
C30 0.026(6) 0.016(6) 0.039(6) -0.013(5) -0.005(5) -0.003(5)
C31 0.019(5) 0.009(6) 0.035(6) -0.011(5) -0.003(4) 0.007(4)
C32 0.015(5) 0.014(6) 0.040(6) -0.009(5) -0.010(4) 0.005(4)
C33 0.016(5) 0.009(6) 0.042(6) -0.009(5) -0.008(4) 0.006(4)
C34 0.017(5) 0.009(6) 0.034(6) -0.010(5) 0.000(4) 0.004(4)
C35 0.017(5) 0.013(6) 0.045(6) -0.011(5) -0.006(4) 0.005(5)
C36 0.024(6) 0.015(6) 0.041(6) -0.014(5) -0.004(5) -0.003(5)
C37 0.019(5) 0.017(6) 0.039(6) -0.006(5) -0.006(4) 0.002(5)
C38 0.031(6) 0.017(7) 0.047(7) -0.006(5) -0.003(5) -0.001(5)
C39 0.022(5) 0.015(6) 0.044(7) -0.006(5) 0.003(5) -0.001(5)
C40 0.017(5) 0.007(5) 0.027(5) -0.007(4) -0.006(4) 0.006(4)

loop_
_atom_type_symbol
_atom_type_description
_atom_type_scat_dispersion_real
_atom_type_scat_dispersion_imag
_atom_type_scat_source
C C 0.0033 0.0016 'International Tables Vol C Tables 4.2.6.8 and 6.1.1.4'
H H 0.0000 0.0000 'International Tables Vol C Tables 4.2.6.8 and 6.1.1.4'
N N 0.0061 0.0033 'International Tables Vol C Tables 4.2.6.8 and 6.1.1.4'
O O 0.0106 0.0060 'International Tables Vol C Tables 4.2.6.8 and 6.1.1.4'
Pb Pb -3.3944 10.1111 'International Tables Vol C Tables 4.2.6.8 and 6.1.1.4'

loop_
_geom_angle_atom_site_label_1
_geom_angle_atom_site_label_2
_geom_angle_atom_site_label_3
_geom_angle
O1 Pb1 N8 81.6(3)
O1 Pb1 N2 83.2(3)
N8 Pb1 N2 84.2(3)
O2 Pb2 N14 80.5(3)
O2 Pb2 N20 82.6(3)
N14 Pb2 N20 84.3(3)
C7 N1 C9 106.9(9)
C7 N1 C1 125.1(9)
C9 N1 C1 127.7(9)
C7 N2 C8 107.8(10)
C7 N2 Pb1 115.4(7)
C8 N2 Pb1 136.1(8)
C10 N3 N4 105.4(9)
N5 N4 N3 109.3(9)
N4 N5 N6 109.9(9)
C10 N6 N5 102.7(9)
C17 N7 C19 106.2(9)
C17 N7 C11 125.7(8)
C19 N7 C11 128.1(9)
C17 N8 C18 104.1(9)
C17 N8 Pb1 120.2(7)
C18 N8 Pb1 134.5(7)
N10 N9 C20 104.0(9)
N11 N10 N9 110.2(9)
N10 N11 N12 109.8(9)
N11 N12 C20 104.1(9)
C27 N13 C29 107.7(9)
C27 N13 C21 124.2(9)
C29 N13 C21 127.9(8)
C27 N14 C28 106.3(9)
C27 N14 Pb2 115.6(7)
C28 N14 Pb2 135.3(8)
C30 N15 N16 104.5(9)
N17 N16 N15 110.5(10)
N16 N17 N18 108.4(9)
C30 N18 N17 104.9(9)
C37 N19 C39 105.7(9)
C37 N19 C31 124.9(9)
C39 N19 C31 129.2(9)
C37 N20 C38 104.9(9)
C37 N20 Pb2 120.8(7)
C38 N20 Pb2 134.2(7)
C40 N21 N22 104.7(8)
N23 N22 N21 109.6(8)
N22 N23 N24 109.7(9)
C40 N24 N23 104.5(8)
C2 C1 C6 118.9(10)
C2 C1 N1 120.7(9)
C6 C1 N1 120.3(9)
C3 C2 C1 120.5(10)
C2 C3 C4 121.2(10)
C5 C4 C3 118.8(10)
C5 C4 C10 120.6(9)
C3 C4 C10 120.5(9)
C4 C5 C6 120.3(10)
C5 C6 C1 120.1(9)
N2 C7 N1 110.8(10)
C9 C8 N2 107.3(10)
C8 C9 N1 107.2(10)
N3 C10 N6 112.6(10)
N3 C10 C4 123.8(9)
N6 C10 C4 123.5(9)
C12 C11 C16 120.7(10)
C12 C11 N7 119.8(9)
C16 C11 N7 119.4(9)
C11 C12 C13 119.2(10)
C14 C13 C12 120.4(10)
C15 C14 C13 118.8(10)
C15 C14 C20 120.0(9)
C13 C14 C20 121.1(9)
C16 C15 C14 120.8(9)
C11 C16 C15 120.0(9)
N8 C17 N7 112.4(9)
C19 C18 N8 110.7(10)
C18 C19 N7 106.6(10)
N9 C20 N12 111.9(10)
N9 C20 C14 123.4(9)
N12 C20 C14 124.7(10)
C22 C21 C26 120.3(10)
C22 C21 N13 119.0(9)
C26 C21 N13 120.6(9)
C23 C22 C21 120.4(9)
C22 C23 C24 121.2(10)
C25 C24 C23 116.8(10)
C25 C24 C30 122.1(9)
C23 C24 C30 121.1(10)
C26 C25 C24 122.5(9)
C25 C26 C21 118.8(9)
N14 C27 N13 110.9(9)
C29 C28 N14 109.3(10)
C28 C29 N13 105.8(9)
N15 C30 N18 111.7(10)
N15 C30 C24 123.4(9)
N18 C30 C24 124.9(10)
C32 C31 C36 119.8(10)
C32 C31 N19 120.0(9)
C36 C31 N19 120.1(9)
C33 C32 C31 120.3(9)
C32 C33 C34 120.8(10)
C35 C34 C33 119.2(10)
C35 C34 C40 120.3(9)
C33 C34 C40 120.4(9)
C34 C35 C36 120.7(10)
C35 C36 C31 119.2(10)
N20 C37 N19 111.2(9)
C39 C38 N20 110.9(10)
C38 C39 N19 107.2(9)
N21 C40 N24 111.5(9)
N21 C40 C34 125.6(9)
N24 C40 C34 123.0(9)

loop_
_geom_bond_atom_site_label_1
_geom_bond_atom_site_label_2
_geom_bond_distance
Pb1 O1 2.356(8)
Pb1 N8 2.475(9)
Pb1 N2 2.546(9)
Pb2 O2 2.399(8)
Pb2 N14 2.413(9)
Pb2 N20 2.494(9)
N1 C7 1.359(13)
N1 C9 1.367(14)
N1 C1 1.431(14)
N2 C7 1.286(14)
N2 C8 1.391(14)
N3 C10 1.324(13)
N3 N4 1.328(14)
N4 N5 1.308(14)
N5 N6 1.367(13)
N6 C10 1.338(14)
N7 C17 1.340(14)
N7 C19 1.379(13)
N7 C11 1.432(14)
N8 C17 1.320(14)
N8 C18 1.382(13)
N9 N10 1.340(13)
N9 C20 1.345(14)
N10 N11 1.313(13)
N11 N12 1.341(13)
N12 C20 1.347(13)
N13 C27 1.346(13)
N13 C29 1.390(13)
N13 C21 1.419(13)
N14 C27 1.301(14)
N14 C28 1.403(13)
N15 C30 1.336(14)
N15 N16 1.336(14)
N16 N17 1.316(14)
N17 N18 1.353(14)
N18 C30 1.336(13)
N19 C37 1.363(14)
N19 C39 1.366(13)
N19 C31 1.424(13)
N20 C37 1.323(14)
N20 C38 1.361(13)
N21 C40 1.324(13)
N21 N22 1.353(13)
N22 N23 1.297(12)
N23 N24 1.345(13)
N24 C40 1.344(13)
C1 C2 1.383(14)
C1 C6 1.398(14)
C2 C3 1.375(16)
C3 C4 1.388(15)
C4 C5 1.383(14)
C4 C10 1.487(15)
C5 C6 1.396(15)
C8 C9 1.360(16)
C11 C12 1.379(15)
C11 C16 1.381(13)
C12 C13 1.399(15)
C13 C14 1.399(14)
C14 C15 1.387(14)
C14 C20 1.461(15)
C15 C16 1.381(15)
C18 C19 1.329(16)
C21 C22 1.379(15)
C21 C26 1.391(13)
C22 C23 1.377(15)
C23 C24 1.407(13)
C24 C25 1.399(15)
C24 C30 1.460(15)
C25 C26 1.382(14)
C28 C29 1.339(15)
C31 C32 1.381(14)
C31 C36 1.394(14)
C32 C33 1.373(14)
C33 C34 1.384(14)
C34 C35 1.382(14)
C34 C40 1.473(14)
C35 C36 1.393(15)
C38 C39 1.328(16)
